data_7049040
loop_
_publ_author_name
'Sran, Balkaran Singh'
'Gonzalez, Jessica Flores'
'Montigaud, Vincent'
'Le Guennic, Boris'
'Pointillart, Fabrice'
'Cador, Olivier'
'Hundal, Geeta'

_publ_section_title
;
 Structural and magnetic investigations of a binuclear coordination
 compound of dysprosium(iii) dinitrobenzoate.
;
_journal_issue 12
_journal_name_full 'Dalton transactions (Cambridge, England : 2003)'
_journal_page_first 3922
_journal_page_last 3929
_journal_paper_doi 10.1039/c8dt04253e
_journal_volume 48
_journal_year 2019
_chemical_formula_moiety 'C22 H26 Dy2 N4 O24'
_chemical_formula_sum 'C22 H26 Dy2 N4 O24'
_chemical_formula_weight 1055.47
_space_group_crystal_system orthorhombic
_space_group_IT_number 61
_space_group_name_Hall '-P 2ac 2ab'
_space_group_name_H-M_alt 'P b c a'
_symmetry_space_group_name_Hall '-P 2ac 2ab'
_symmetry_space_group_name_H-M 'P b c a'
_atom_sites_solution_hydrogens mixed
_atom_sites_solution_primary direct
_atom_sites_solution_secondary difmap
_audit_creation_method SHELXL-2017/1
_audit_update_record
;
2018-03-14 deposited with the CCDC.    2019-02-15 downloaded from the CCDC.
;
_cell_angle_alpha 90
_cell_angle_beta 90
_cell_angle_gamma 90
_cell_formula_units_Z 4
_cell_length_a 13.8285(4)
_cell_length_b 8.9016(3)
_cell_length_c 27.5841(9)
_cell_measurement_reflns_used 5607
_cell_measurement_temperature 296(2)
_cell_measurement_theta_max 31.494
_cell_measurement_theta_min 2.82
_cell_volume 3395.49(19)
_computing_cell_refinement 'Bruker SAINT'
_computing_data_collection 'Bruker APEX2'
_computing_data_reduction 'Bruker SAINT'
_computing_molecular_graphics 'Bruker SHELXTL'
_computing_publication_material 'Bruker SHELXTL'
_computing_structure_refinement 'SHELXL-2017/1 (Sheldrick, 2017)'
_computing_structure_solution 'SHELXT 2014/4 (Sheldrick, 2014)'
_diffrn_ambient_temperature 296(2)
_diffrn_measured_fraction_theta_full 0.999
_diffrn_measured_fraction_theta_max 0.992
_diffrn_measurement_device_type 'Bruker APEX-II CCD'
_diffrn_measurement_method '\f and \w scans'
_diffrn_radiation_type MoK\a
_diffrn_radiation_wavelength 0.71073
_diffrn_reflns_av_R_equivalents 0.0448
_diffrn_reflns_av_unetI/netI 0.0250
_diffrn_reflns_Laue_measured_fraction_full 0.999
_diffrn_reflns_Laue_measured_fraction_max 0.992
_diffrn_reflns_limit_h_max 20
_diffrn_reflns_limit_h_min -19
_diffrn_reflns_limit_k_max 12
_diffrn_reflns_limit_k_min -12
_diffrn_reflns_limit_l_max 40
_diffrn_reflns_limit_l_min -39
_diffrn_reflns_number 60008
_diffrn_reflns_point_group_measured_fraction_full 0.999
_diffrn_reflns_point_group_measured_fraction_max 0.992
_diffrn_reflns_theta_full 25.242
_diffrn_reflns_theta_max 31.494
_diffrn_reflns_theta_min 2.820
_diffrn_source 'fine-focus sealed tube'
_exptl_absorpt_coefficient_mu 4.468
_exptl_absorpt_correction_T_max 0.669
_exptl_absorpt_correction_T_min 0.462
_exptl_absorpt_correction_type multi-scan
_exptl_absorpt_process_details 'SADABS-2014/5 - Bruker AXS area detector scaling and absorption correction '
_exptl_crystal_colour colourless
_exptl_crystal_density_diffrn 2.065
_exptl_crystal_density_method 'not measured'
_exptl_crystal_description rectangular
_exptl_crystal_F_000 2040
_exptl_crystal_size_max 0.200
_exptl_crystal_size_mid 0.200
_exptl_crystal_size_min 0.100
_refine_diff_density_max 0.649
_refine_diff_density_min -0.879
_refine_diff_density_rms 0.103
_refine_ls_extinction_method none
_refine_ls_goodness_of_fit_ref 1.064
_refine_ls_hydrogen_treatment mixed
_refine_ls_matrix_type full
_refine_ls_number_parameters 247
_refine_ls_number_reflns 5607
_refine_ls_number_restraints 4
_refine_ls_restrained_S_all 1.064
_refine_ls_R_factor_all 0.0472
_refine_ls_R_factor_gt 0.0286
_refine_ls_shift/su_max 0.004
_refine_ls_shift/su_mean 0.000
_refine_ls_structure_factor_coef Fsqd
_refine_ls_weighting_details 'w=1/[\s^2^(Fo^2^)+(0.0399P)^2^+1.1425P] where P=(Fo^2^+2Fc^2^)/3'
_refine_ls_weighting_scheme calc
_refine_ls_wR_factor_gt 0.0708
_refine_ls_wR_factor_ref 0.0791
_reflns_Friedel_coverage 0.000
_reflns_number_gt 4218
_reflns_number_total 5607
_reflns_threshold_expression 'I > 2\s(I)'
_cod_data_source_file c8dt04253e2.cif
_cod_data_source_block Dy_24DNB
_cod_depositor_comments
;
The following automatic conversions were performed:

'_exptl_absorpt_correction_type' value 'multi scan' changed to
'multi-scan' according to
/home/data/users/saulius/crontab/automatic-downloads/rss-feeds/RSC/lib/dictionaries/cif_core.dic
dictionary named 'cif_core.dic' version 2.4.2 from 2011-04-26.

Automatic conversion script
Id: cif_fix_values 4973 2017-02-22 13:04:09Z antanas 

 Adding full bibliography for 7049040.cif.
;
_cod_database_code 7049040
_shelx_shelxl_version_number 2017/1
_shelx_space_group_comment
;
The symmetry employed for this shelxl refinement is uniquely defined
by the following loop, which should always be used as a source of
symmetry information in preference to the above space-group names.
They are only intended as comments.
;
_shelx_estimated_absorpt_t_min 0.469
_shelx_estimated_absorpt_t_max 0.664

loop_
_space_group_symop_operation_xyz
'x, y, z'
'-x+1/2, -y, z+1/2'
'-x, y+1/2, -z+1/2'
'x+1/2, -y+1/2, -z'
'-x, -y, -z'
'x-1/2, y, -z-1/2'
'x, -y-1/2, z-1/2'
'-x-1/2, y-1/2, z'

loop_
_atom_site_label
_atom_site_type_symbol
_atom_site_fract_x
_atom_site_fract_y
_atom_site_fract_z
_atom_site_U_iso_or_equiv
_atom_site_adp_type
_atom_site_occupancy
_atom_site_site_symmetry_order
_atom_site_calc_flag
_atom_site_refinement_flags_posn
_atom_site_refinement_flags_adp
C1 C 0.61003(19) 0.6643(3) 0.35841(11) 0.0308(6) Uani 1 1 d . .
C2 C 0.6367(2) 0.7448(3) 0.31221(11) 0.0320(6) Uani 1 1 d . .
C3 C 0.5791(2) 0.7493(3) 0.27077(11) 0.0343(6) Uani 1 1 d . .
C4 C 0.6091(2) 0.8117(4) 0.22818(12) 0.0390(7) Uani 1 1 d . .
H4 H 0.569609 0.811678 0.200889 0.047 Uiso 1 1 calc R U
C5 C 0.6997(2) 0.8747(3) 0.22706(12) 0.0391(7) Uani 1 1 d . .
C6 C 0.7588(2) 0.8755(4) 0.26632(12) 0.0423(8) Uani 1 1 d . .
H6 H 0.819616 0.919884 0.264545 0.051 Uiso 1 1 calc R U
C7 C 0.7279(2) 0.8098(4) 0.30898(12) 0.0422(7) Uani 1 1 d . .
H7 H 0.768521 0.809020 0.335843 0.051 Uiso 1 1 calc R U
C8 C 0.5340(2) 0.2149(3) 0.40905(11) 0.0316(6) Uani 1 1 d . .
C9 C 0.4928(3) 0.0711(4) 0.39148(19) 0.0723(13) Uani 1 1 d . .
H9A H 0.543295 0.010523 0.377798 0.108 Uiso 1 1 calc R U
H9B H 0.463513 0.018471 0.418093 0.108 Uiso 1 1 calc R U
H9C H 0.444755 0.091148 0.367186 0.108 Uiso 1 1 calc R U
C10 C 0.3783(2) 0.6692(3) 0.46386(11) 0.0287(6) Uani 1 1 d . .
C11 C 0.3513(3) 0.7370(4) 0.41672(13) 0.0521(9) Uani 1 1 d . .
H11A H 0.403389 0.724424 0.394100 0.078 Uiso 1 1 calc R U
H11B H 0.294348 0.688406 0.404426 0.078 Uiso 1 1 calc R U
H11C H 0.338512 0.842166 0.421089 0.078 Uiso 1 1 calc R U
N1 N 0.4792(2) 0.6920(3) 0.27181(12) 0.0498(7) Uani 1 1 d . .
N2 N 0.7319(3) 0.9449(4) 0.18131(12) 0.0507(7) Uani 1 1 d . .
O1 O 0.62901(16) 0.7268(2) 0.39819(8) 0.0361(5) Uani 1 1 d . .
O2 O 0.57607(18) 0.5344(3) 0.35631(9) 0.0420(5) Uani 1 1 d . .
O3 O 0.4313(2) 0.7134(4) 0.30755(11) 0.0723(9) Uani 1 1 d . .
O4 O 0.4493(2) 0.6291(4) 0.23561(12) 0.0857(11) Uani 1 1 d . .
O5 O 0.6851(2) 0.9190(4) 0.14473(10) 0.0714(8) Uani 1 1 d . .
O6 O 0.8033(3) 1.0233(4) 0.18247(13) 0.0827(11) Uani 1 1 d . .
O7 O 0.62334(14) 0.2405(2) 0.40502(9) 0.0362(5) Uani 1 1 d . .
O8 O 0.48005(14) 0.3110(2) 0.42834(8) 0.0377(5) Uani 1 1 d . .
O9 O 0.45852(13) 0.6032(2) 0.46943(8) 0.0350(5) Uani 1 1 d . .
O10 O 0.32011(15) 0.6733(3) 0.49870(8) 0.0414(5) Uani 1 1 d . .
Dy1 Dy 0.60198(2) 0.49119(2) 0.44389(2) 0.02372(5) Uani 1 1 d . .
O1W O 0.76440(16) 0.4909(2) 0.41926(10) 0.0366(5) Uani 1 1 d D .
H11W H 0.796(2) 0.417(3) 0.4137(12) 0.044 Uiso 1 1 d D U
H12W H 0.796(2) 0.568(3) 0.4160(13) 0.044 Uiso 1 1 d D U
O2W O 0.65708(16) 0.6628(3) 0.50184(9) 0.0431(6) Uani 1 1 d D .
H21W H 0.7082(18) 0.714(3) 0.5016(14) 0.052 Uiso 1 1 d D U
H22W H 0.624(2) 0.686(4) 0.5242(10) 0.052 Uiso 1 1 d D U

loop_
_atom_site_aniso_label
_atom_site_aniso_U_11
_atom_site_aniso_U_22
_atom_site_aniso_U_33
_atom_site_aniso_U_23
_atom_site_aniso_U_13
_atom_site_aniso_U_12
C1 0.0256(14) 0.0294(15) 0.0373(16) 0.0057(12) 0.0000(12) 0.0042(11)
C2 0.0330(15) 0.0274(15) 0.0355(16) 0.0034(12) 0.0053(13) 0.0013(11)
C3 0.0336(15) 0.0306(15) 0.0386(16) 0.0027(12) 0.0029(13) -0.0020(12)
C4 0.0453(19) 0.0369(18) 0.0347(17) 0.0008(13) 0.0015(14) -0.0010(13)
C5 0.0448(18) 0.0324(16) 0.0402(17) 0.0002(13) 0.0142(15) -0.0012(13)
C6 0.0337(16) 0.0388(18) 0.054(2) -0.0025(15) 0.0117(15) -0.0063(13)
C7 0.0346(17) 0.0458(19) 0.046(2) -0.0014(15) 0.0013(14) -0.0018(15)
C8 0.0293(14) 0.0267(14) 0.0388(16) 0.0007(12) -0.0043(12) -0.0035(11)
C9 0.046(2) 0.042(2) 0.129(4) -0.029(2) -0.023(2) -0.0065(17)
C10 0.0233(13) 0.0251(14) 0.0375(16) -0.0013(12) -0.0012(12) 0.0025(10)
C11 0.048(2) 0.060(2) 0.048(2) 0.0141(18) -0.0005(18) 0.0077(17)
N1 0.0395(16) 0.0551(19) 0.0549(19) 0.0190(15) -0.0047(15) -0.0087(13)
N2 0.060(2) 0.0412(17) 0.0510(18) 0.0032(15) 0.0246(16) -0.0013(15)
O1 0.0400(12) 0.0269(11) 0.0414(12) 0.0014(9) 0.0025(10) 0.0011(9)
O2 0.0491(14) 0.0328(11) 0.0441(13) 0.0077(10) -0.0063(11) -0.0112(10)
O3 0.0345(15) 0.119(3) 0.0633(19) 0.0264(18) 0.0070(14) -0.0004(15)
O4 0.075(2) 0.105(3) 0.077(2) -0.0010(19) -0.0135(18) -0.049(2)
O5 0.088(2) 0.082(2) 0.0448(16) 0.0060(15) 0.0167(16) -0.0046(18)
O6 0.085(3) 0.088(2) 0.075(2) 0.0095(17) 0.0299(19) -0.0396(18)
O7 0.0252(10) 0.0271(11) 0.0563(14) -0.0029(10) 0.0003(10) 0.0031(8)
O8 0.0250(10) 0.0350(12) 0.0532(13) -0.0087(10) 0.0068(10) -0.0043(8)
O9 0.0194(9) 0.0314(11) 0.0543(14) -0.0030(10) 0.0004(9) 0.0065(8)
O10 0.0307(11) 0.0543(14) 0.0392(12) 0.0095(10) 0.0067(10) 0.0200(10)
Dy1 0.01527(7) 0.02074(8) 0.03516(9) 0.00134(5) 0.00091(5) 0.00035(4)
O1W 0.0212(11) 0.0254(11) 0.0632(16) -0.0021(10) 0.0103(10) 0.0003(7)
O2W 0.0269(11) 0.0540(15) 0.0485(14) -0.0144(11) 0.0091(10) -0.0186(10)

loop_
_atom_type_symbol
_atom_type_description
_atom_type_scat_dispersion_real
_atom_type_scat_dispersion_imag
_atom_type_scat_source
C C 0.0033 0.0016 'International Tables Vol C Tables 4.2.6.8 and 6.1.1.4'
H H 0.0000 0.0000 'International Tables Vol C Tables 4.2.6.8 and 6.1.1.4'
N N 0.0061 0.0033 'International Tables Vol C Tables 4.2.6.8 and 6.1.1.4'
O O 0.0106 0.0060 'International Tables Vol C Tables 4.2.6.8 and 6.1.1.4'
Dy Dy -0.1892 4.4098 'International Tables Vol C Tables 4.2.6.8 and 6.1.1.4'

loop_
_geom_angle_atom_site_label_1
_geom_angle_atom_site_label_2
_geom_angle_atom_site_label_3
_geom_angle
_geom_angle_site_symmetry_1
_geom_angle_site_symmetry_3
O2 C1 O1 121.9(3) . .
O2 C1 C2 119.5(3) . .
O1 C1 C2 118.4(3) . .
C7 C2 C3 117.0(3) . .
C7 C2 C1 118.3(3) . .
C3 C2 C1 124.6(3) . .
C4 C3 C2 123.0(3) . .
C4 C3 N1 116.3(3) . .
C2 C3 N1 120.7(3) . .
C3 C4 C5 117.6(3) . .
C3 C4 H4 121.2 . .
C5 C4 H4 121.2 . .
C6 C5 C4 122.3(3) . .
C6 C5 N2 119.8(3) . .
C4 C5 N2 117.9(3) . .
C5 C6 C7 119.4(3) . .
C5 C6 H6 120.3 . .
C7 C6 H6 120.3 . .
C6 C7 C2 120.8(3) . .
C6 C7 H7 119.6 . .
C2 C7 H7 119.6 . .
O8 C8 O7 119.8(3) . .
O8 C8 C9 120.0(3) . .
O7 C8 C9 120.3(3) . .
C8 C9 H9A 109.5 . .
C8 C9 H9B 109.5 . .
H9A C9 H9B 109.5 . .
C8 C9 H9C 109.5 . .
H9A C9 H9C 109.5 . .
H9B C9 H9C 109.5 . .
O10 C10 O9 118.9(3) . .
O10 C10 C11 119.9(3) . .
O9 C10 C11 121.1(3) . .
O10 C10 Dy1 53.74(15) . 5_666
O9 C10 Dy1 65.58(16) . 5_666
C11 C10 Dy1 169.8(2) . 5_666
C10 C11 H11A 109.5 . .
C10 C11 H11B 109.5 . .
H11A C11 H11B 109.5 . .
C10 C11 H11C 109.5 . .
H11A C11 H11C 109.5 . .
H11B C11 H11C 109.5 . .
O3 N1 O4 124.0(3) . .
O3 N1 C3 118.5(3) . .
O4 N1 C3 117.5(3) . .
O6 N2 O5 124.3(3) . .
O6 N2 C5 117.9(4) . .
O5 N2 C5 117.8(3) . .
C1 O1 Dy1 92.16(17) . .
C1 O2 Dy1 92.53(19) . .
C8 O7 Dy1 90.46(17) . .
C8 O8 Dy1 96.65(17) . .
C10 O9 Dy1 155.4(2) . .
C10 O9 Dy1 88.86(17) . 5_666
Dy1 O9 Dy1 113.78(8) . 5_666
C10 O10 Dy1 101.47(17) . 5_666
O9 Dy1 O2W 77.95(8) . .
O9 Dy1 O1W 154.58(7) . .
O2W Dy1 O1W 83.49(8) . .
O9 Dy1 O8 74.81(7) . .
O2W Dy1 O8 143.02(8) . .
O1W Dy1 O8 128.97(7) . .
O9 Dy1 O10 116.23(7) . 5_666
O2W Dy1 O10 78.60(10) . 5_666
O1W Dy1 O10 76.22(8) . 5_666
O8 Dy1 O10 91.49(8) . 5_666
O9 Dy1 O2 96.05(8) . .
O2W Dy1 O2 127.83(8) . .
O1W Dy1 O2 81.71(9) . .
O8 Dy1 O2 79.92(7) . .
O10 Dy1 O2 143.23(8) 5_666 .
O9 Dy1 O1 85.41(7) . .
O2W Dy1 O1 75.25(8) . .
O1W Dy1 O1 73.07(7) . .
O8 Dy1 O1 126.12(8) . .
O10 Dy1 O1 141.41(8) 5_666 .
O2 Dy1 O1 52.58(7) . .
O9 Dy1 O7 127.88(7) . .
O2W Dy1 O7 147.15(8) . .
O1W Dy1 O7 76.19(7) . .
O8 Dy1 O7 53.12(7) . .
O10 Dy1 O7 71.70(8) 5_666 .
O2 Dy1 O7 74.70(8) . .
O1 Dy1 O7 121.42(8) . .
O9 Dy1 O9 66.22(8) . 5_666
O2W Dy1 O9 72.27(7) . 5_666
O1W Dy1 O9 124.00(8) . 5_666
O8 Dy1 O9 74.08(7) . 5_666
O10 Dy1 O9 50.24(6) 5_666 5_666
O2 Dy1 O9 151.52(7) . 5_666
O1 Dy1 O9 140.38(7) . 5_666
O7 Dy1 O9 98.09(7) . 5_666
O9 Dy1 C10 91.45(8) . 5_666
O2W Dy1 C10 72.22(8) . 5_666
O1W Dy1 C10 99.32(9) . 5_666
O8 Dy1 C10 83.89(8) . 5_666
O10 Dy1 C10 24.79(7) 5_666 5_666
O2 Dy1 C10 159.68(8) . 5_666
O1 Dy1 C10 147.24(8) . 5_666
O7 Dy1 C10 85.78(8) . 5_666
O9 Dy1 C10 25.56(6) 5_666 5_666
Dy1 O1W H11W 126(3) . .
Dy1 O1W H12W 123(2) . .
H11W O1W H12W 111(4) . .
Dy1 O2W H21W 129(3) . .
Dy1 O2W H22W 120(3) . .
H21W O2W H22W 111(4) . .

loop_
_geom_bond_atom_site_label_1
_geom_bond_atom_site_label_2
_geom_bond_distance
_geom_bond_site_symmetry_2
C1 O2 1.249(4) .
C1 O1 1.258(4) .
C1 C2 1.508(4) .
C2 C7 1.391(4) .
C2 C3 1.394(4) .
C3 C4 1.364(4) .
C3 N1 1.473(4) .
C4 C5 1.373(4) .
C4 H4 0.9300 .
C5 C6 1.357(5) .
C5 N2 1.477(4) .
C6 C7 1.382(4) .
C6 H6 0.9300 .
C7 H7 0.9300 .
C8 O8 1.254(3) .
C8 O7 1.261(3) .
C8 C9 1.483(4) .
C9 H9A 0.9600 .
C9 H9B 0.9600 .
C9 H9C 0.9600 .
C10 O10 1.254(3) .
C10 O9 1.265(3) .
C10 C11 1.482(5) .
C10 Dy1 2.930(3) 5_666
C11 H11A 0.9600 .
C11 H11B 0.9600 .
C11 H11C 0.9600 .
N1 O3 1.203(4) .
N1 O4 1.217(4) .
N2 O6 1.209(4) .
N2 O5 1.221(4) .
O1 Dy1 2.475(2) .
O2 Dy1 2.472(2) .
O7 Dy1 2.493(2) .
O8 Dy1 2.3661(19) .
O9 Dy1 2.3293(18) .
O9 Dy1 2.669(2) 5_666
O10 Dy1 2.411(2) 5_666
Dy1 O2W 2.339(2) .
Dy1 O1W 2.347(2) .
O1W H11W 0.805(18) .
O1W H12W 0.823(18) .
O2W H21W 0.843(18) .
O2W H22W 0.797(18) .

loop_
_geom_torsion_atom_site_label_1
_geom_torsion_atom_site_label_2
_geom_torsion_atom_site_label_3
_geom_torsion_atom_site_label_4
_geom_torsion
_geom_torsion_site_symmetry_1
_geom_torsion_site_symmetry_4
O2 C1 C2 C7 -129.7(3) . .
O1 C1 C2 C7 45.5(4) . .
O2 C1 C2 C3 45.1(4) . .
O1 C1 C2 C3 -139.6(3) . .
C7 C2 C3 C4 1.0(5) . .
C1 C2 C3 C4 -174.0(3) . .
C7 C2 C3 N1 -176.0(3) . .
C1 C2 C3 N1 9.1(5) . .
C2 C3 C4 C5 -1.2(5) . .
N1 C3 C4 C5 176.0(3) . .
C3 C4 C5 C6 0.3(5) . .
C3 C4 C5 N2 -178.9(3) . .
C4 C5 C6 C7 0.6(5) . .
N2 C5 C6 C7 179.9(3) . .
C5 C6 C7 C2 -0.8(5) . .
C3 C2 C7 C6 0.0(5) . .
C1 C2 C7 C6 175.3(3) . .
C4 C3 N1 O3 -139.3(3) . .
C2 C3 N1 O3 37.9(5) . .
C4 C3 N1 O4 38.7(5) . .
C2 C3 N1 O4 -144.1(3) . .
C6 C5 N2 O6 -12.3(5) . .
C4 C5 N2 O6 167.0(4) . .
C6 C5 N2 O5 167.1(3) . .
C4 C5 N2 O5 -13.6(5) . .
O2 C1 O1 Dy1 9.3(3) . .
C2 C1 O1 Dy1 -165.8(2) . .
O1 C1 O2 Dy1 -9.3(3) . .
C2 C1 O2 Dy1 165.8(2) . .
O8 C8 O7 Dy1 -0.5(3) . .
C9 C8 O7 Dy1 -179.9(3) . .
O7 C8 O8 Dy1 0.5(3) . .
C9 C8 O8 Dy1 180.0(3) . .
O10 C10 O9 Dy1 164.5(3) . .
C11 C10 O9 Dy1 -13.6(6) . .
Dy1 C10 O9 Dy1 157.7(5) 5_666 .
O10 C10 O9 Dy1 6.9(3) . 5_666
C11 C10 O9 Dy1 -171.3(3) . 5_666
O9 C10 O10 Dy1 -7.7(3) . 5_666
C11 C10 O10 Dy1 170.4(3) . 5_666
